data_7229193
loop_
_publ_author_name
'Burrows, Andrew D.'
'Chan, Siobhan'
'Gee, William J.'
'Mahon, Mary F.'
'Richardson, Christopher'
'Sebestyen, Viorica M.'
'Turski, Domenyk'
'Warren, Mark R.'

_publ_section_title
;
 The impact of N,N&#x2032;-ditopic ligand length and geometry on the
 structures of zinc-based mixed-linker metal--organic frameworks
;
_journal_name_full CrystEngComm
_journal_paper_doi 10.1039/C7CE01447C
_journal_year 2017
_chemical_formula_moiety '0.25(C148 H88 N16 O32 Zn8)'
_chemical_formula_sum 'C40 H29 N5 O9 Zn2'
_chemical_formula_weight 854.42
_chemical_name_systematic
;
 ?
;
_space_group_crystal_system monoclinic
_space_group_IT_number 14
_space_group_name_Hall '-P 2ybc'
_space_group_name_H-M_alt 'P 1 21/c 1'
_symmetry_space_group_name_Hall '-P 2ybc'
_symmetry_space_group_name_H-M 'P 1 21/c 1'
_atom_sites_solution_hydrogens geom
_atom_sites_solution_primary iterative
_audit_creation_date 2016-08-03
_audit_creation_method
;
Olex2 1.2
(compiled 2016.02.19 svn.r3266 for OlexSys, GUI svn.r5155)
;
_audit_update_record
;
2017-06-17 deposited with the CCDC.
2017-09-12 downloaded from the CCDC.
;
_cell_angle_alpha 90
_cell_angle_beta 96.821(3)
_cell_angle_gamma 90
_cell_formula_units_Z 4
_cell_length_a 21.9269(10)
_cell_length_b 23.8222(11)
_cell_length_c 8.2020(2)
_cell_measurement_reflns_used 13116
_cell_measurement_temperature 150.00(10)
_cell_measurement_theta_max 28.3790
_cell_measurement_theta_min 3.8620
_cell_volume 4254.0(3)
_computing_cell_refinement 'CrysAlisPro 1.171.38.43 (Rigaku OD, 2015)'
_computing_data_collection 'CrysAlisPro 1.171.38.43 (Rigaku OD, 2015)'
_computing_data_reduction 'CrysAlisPro 1.171.38.43 (Rigaku OD, 2015)'
_computing_molecular_graphics 'Olex2 (Dolomanov et al., 2009)'
_computing_publication_material 'Olex2 (Dolomanov et al., 2009)'
_computing_structure_refinement 'ShelXL (Sheldrick, 2015)'
_computing_structure_solution 'olex2.solve (Bourhis et al., 2015)'
_diffrn_ambient_environment N~2~
_diffrn_ambient_temperature 150.00(10)
_diffrn_detector 'CCD plate'
_diffrn_detector_area_resol_mean 8.0734
_diffrn_detector_type EosS2
_diffrn_measured_fraction_theta_full 0.997
_diffrn_measured_fraction_theta_max 0.995
_diffrn_measurement_device 'four-circle diffractometer'
_diffrn_measurement_device_type 'New Xcalibur, EosS2'
_diffrn_measurement_method '\w scans'
_diffrn_radiation_monochromator graphite
_diffrn_radiation_probe x-ray
_diffrn_radiation_type 'Mo K\a'
_diffrn_radiation_wavelength 0.71073
_diffrn_reflns_av_R_equivalents 0.0514
_diffrn_reflns_av_unetI/netI 0.0366
_diffrn_reflns_Laue_measured_fraction_full 0.997
_diffrn_reflns_Laue_measured_fraction_max 0.995
_diffrn_reflns_limit_h_max 28
_diffrn_reflns_limit_h_min -28
_diffrn_reflns_limit_k_max 30
_diffrn_reflns_limit_k_min -30
_diffrn_reflns_limit_l_max 10
_diffrn_reflns_limit_l_min -10
_diffrn_reflns_number 74335
_diffrn_reflns_point_group_measured_fraction_full 0.997
_diffrn_reflns_point_group_measured_fraction_max 0.995
_diffrn_reflns_theta_full 26.000
_diffrn_reflns_theta_max 27.484
_diffrn_reflns_theta_min 3.287
_diffrn_source 'fine-focus sealed X-ray tube'
_diffrn_source_type 'Enhance (Mo) X-ray Source'
_exptl_absorpt_coefficient_mu 1.184
_exptl_absorpt_correction_T_max 1.00000
_exptl_absorpt_correction_T_min 0.93327
_exptl_absorpt_correction_type multi-scan
_exptl_absorpt_process_details
;
CrysAlisPro 1.171.38.43 (Rigaku Oxford Diffraction, 2015)
Empirical absorption correction using spherical harmonics,
 implemented in SCALE3 ABSPACK scaling algorithm.
;
_exptl_crystal_colour block
_exptl_crystal_density_diffrn 1.334
_exptl_crystal_description yellow
_exptl_crystal_F_000 1744
_exptl_crystal_size_max 0.411
_exptl_crystal_size_mid 0.274
_exptl_crystal_size_min 0.185
_refine_diff_density_max 1.778
_refine_diff_density_min -0.818
_refine_diff_density_rms 0.101
_refine_ls_extinction_method none
_refine_ls_goodness_of_fit_ref 1.030
_refine_ls_hydrogen_treatment mixed
_refine_ls_matrix_type full
_refine_ls_number_parameters 551
_refine_ls_number_reflns 9743
_refine_ls_number_restraints 0
_refine_ls_restrained_S_all 1.030
_refine_ls_R_factor_all 0.0943
_refine_ls_R_factor_gt 0.0677
_refine_ls_shift/su_max 0.002
_refine_ls_shift/su_mean 0.000
_refine_ls_structure_factor_coef Fsqd
_refine_ls_weighting_details 'w=1/[\s^2^(Fo^2^)+(0.0713P)^2^+11.4366P] where P=(Fo^2^+2Fc^2^)/3'
_refine_ls_weighting_scheme calc
_refine_ls_wR_factor_gt 0.1641
_refine_ls_wR_factor_ref 0.1810
_reflns_Friedel_coverage 0.000
_reflns_number_gt 6731
_reflns_number_total 9743
_reflns_threshold_expression 'I > 2\s(I)'
_cod_data_source_file c7ce01447c2.cif
_cod_data_source_block cpd-5b-e16prr56_sq
_cod_database_code 7229193
_shelxl_version_number 2014-3
_chemical_oxdiff_usercomment 'Bright yellow'
_shelx_space_group_comment
;
The symmetry employed for this shelxl refinement is uniquely defined
by the following loop, which should always be used as a source of
symmetry information in preference to the above space-group names.
They are only intended as comments.
;
_olex2_refinement_description
;
1. Fixed Uiso
 At 1.2 times of:
  All C(H) groups
2. Others
 Fixed Sof: C27(0.5) C28(0.5) H28(0.5) C29(0.5) H29(0.5) C30(0.5) C31(0.5)
 H31(0.5) C33(0.65) C34(0.65) H34(0.65) C35(0.65) C36(0.65) H36(0.65) C37(0.65)
 H37(0.65) C27A(0.5) C28A(0.5) H28A(0.5) C29A(0.5) C30A(0.5) H30A(0.5)
 C31A(0.5) H31A(0.5) C33A(0.35) C34A(0.35) H34A(0.35) C35A(0.35) H35A(0.35)
 C36A(0.35) C37A(0.35) H37A(0.35)
3.a Aromatic/amide H refined with riding coordinates:
 N4(H4), C3(H3), C4(H4A), C7(H7), C8(H8), C9(H9), C11(H11), C13(H13), C14(H14),
  C16(H16), C17(H17), C19(H19), C22(H22), C23(H23), C24(H24), C25(H25),
 C28(H28), C29(H29), C31(H31), C34(H34), C36(H36), C37(H37), C28A(H28A),
 C30A(H30A), C31A(H31A), C34A(H34A), C35A(H35A), C37A(H37A)
;

loop_
_space_group_symop_operation_xyz
'x, y, z'
'-x, y+1/2, -z+1/2'
'-x, -y, -z'
'x, -y-1/2, z-1/2'

loop_
_atom_site_label
_atom_site_type_symbol
_atom_site_fract_x
_atom_site_fract_y
_atom_site_fract_z
_atom_site_U_iso_or_equiv
_atom_site_adp_type
_atom_site_occupancy
_atom_site_site_symmetry_order
_atom_site_calc_flag
_atom_site_refinement_flags_posn
_atom_site_refinement_flags_occupancy
_atom_site_disorder_assembly
_atom_site_disorder_group
Zn1 Zn 1.03071(2) 0.28759(2) 1.01819(5) 0.03369(16) Uani 1 1 d . . . .
Zn2 Zn 0.45820(2) 0.28892(2) -0.01971(5) 0.03153(15) Uani 1 1 d . . . .
O1 O 1.09826(12) 0.19428(14) 1.3923(3) 0.0365(7) Uani 1 1 d . . . .
O2 O 1.05155(12) 0.21562(14) 1.1425(3) 0.0403(8) Uani 1 1 d . . . .
O3 O 1.39115(12) 0.19318(13) 0.6086(3) 0.0348(7) Uani 1 1 d . . . .
O4 O 1.43685(12) 0.21685(13) 0.8550(3) 0.0377(7) Uani 1 1 d . . . .
O5 O 0.49304(16) 0.39376(15) -0.0156(5) 0.0588(10) Uani 1 1 d . . . .
O6 O 0.45154(14) 0.33779(15) -0.2123(4) 0.0459(8) Uani 1 1 d . . . .
O7 O 1.03790(13) 0.33700(15) 1.2108(4) 0.0462(8) Uani 1 1 d . . . .
O8 O 0.99735(17) 0.39149(15) 1.0112(5) 0.0573(9) Uani 1 1 d . . . .
N1 N 0.94884(13) 0.26669(15) 0.8965(4) 0.0291(7) Uani 1 1 d . . . .
N2 N 0.53996(13) 0.26873(15) 0.1010(4) 0.0274(7) Uani 1 1 d . . . .
N4 N 0.76929(16) 0.17021(16) 0.5508(5) 0.0433(9) Uani 1 1 d . . . .
H4 H 0.7881 0.1407 0.5910 0.10(2) Uiso 1 1 calc R . . .
N5 N 0.71885(16) 0.17021(16) 0.4431(5) 0.0437(9) Uani 1 1 d . . . .
C1 C 1.09749(17) 0.20024(18) 1.2388(5) 0.0309(9) Uani 1 1 d . . . .
C2 C 1.15696(16) 0.18717(17) 1.1721(4) 0.0280(8) Uani 1 1 d . . . .
C3 C 1.21186(17) 0.18233(19) 1.2837(5) 0.0341(9) Uani 1 1 d . . . .
H3 H 1.2095 0.1815 1.3961 0.041 Uiso 1 1 calc R . . .
C4 C 1.26733(17) 0.17897(19) 1.2269(4) 0.0337(9) Uani 1 1 d . . . .
H4A H 1.3028 0.1759 1.3007 0.040 Uiso 1 1 calc R . . .
C5 C 1.27167(16) 0.18006(17) 1.0564(4) 0.0267(8) Uani 1 1 d . . . .
C6 C 1.21719(16) 0.17966(17) 0.9448(4) 0.0261(8) Uani 1 1 d . . . .
C7 C 1.15951(16) 0.18425(18) 1.0076(4) 0.0313(9) Uani 1 1 d . . . .
H7 H 1.1234 0.1853 0.9355 0.038 Uiso 1 1 calc R . . .
C8 C 1.22161(17) 0.17828(18) 0.7733(4) 0.0327(9) Uani 1 1 d . . . .
H8 H 1.1863 0.1747 0.6992 0.039 Uiso 1 1 calc R . . .
C9 C 1.27711(17) 0.18222(19) 0.7174(4) 0.0332(9) Uani 1 1 d . . . .
H9 H 1.2794 0.1814 0.6050 0.040 Uiso 1 1 calc R . . .
C10 C 1.33178(16) 0.18759(17) 0.8276(4) 0.0278(8) Uani 1 1 d . . . .
C11 C 1.32908(16) 0.18463(17) 0.9938(4) 0.0294(8) Uani 1 1 d . . . .
H11 H 1.3652 0.1856 1.0658 0.035 Uiso 1 1 calc R . . .
C12 C 1.39080(16) 0.20057(18) 0.7604(4) 0.0292(8) Uani 1 1 d . . . .
C13 C 0.91271(18) 0.30628(19) 0.8170(5) 0.0355(9) Uani 1 1 d . . . .
H13 H 0.9243 0.3437 0.8291 0.043 Uiso 1 1 calc R . . .
C14 C 0.85925(17) 0.29311(18) 0.7185(5) 0.0328(9) Uani 1 1 d . . . .
H14 H 0.8352 0.3215 0.6663 0.039 Uiso 1 1 calc R . . .
C15 C 0.84135(15) 0.23757(17) 0.6972(4) 0.0265(8) Uani 1 1 d . . . .
C16 C 0.87809(17) 0.19680(19) 0.7807(5) 0.0345(9) Uani 1 1 d . . . .
H16 H 0.8674 0.1591 0.7706 0.041 Uiso 1 1 calc R . . .
C17 C 0.93106(17) 0.21313(18) 0.8796(5) 0.0329(9) Uani 1 1 d . . . .
H17 H 0.9551 0.1856 0.9364 0.039 Uiso 1 1 calc R . . .
C18 C 0.78607(16) 0.22304(17) 0.5867(4) 0.0283(8) Uani 1 1 d . . . .
C19 C 0.74451(15) 0.25957(17) 0.4995(4) 0.0267(7) Uani 1 1 d . . . .
H19 H 0.7447 0.2986 0.5011 0.032 Uiso 1 1 calc R . . .
C20 C 0.70252(16) 0.22399(17) 0.4094(4) 0.0284(8) Uani 1 1 d . . . .
C21 C 0.64736(16) 0.23880(17) 0.3000(4) 0.0264(8) Uani 1 1 d . . . .
C22 C 0.62993(17) 0.29439(17) 0.2777(5) 0.0328(9) Uani 1 1 d . . . .
H22 H 0.6543 0.3227 0.3291 0.039 Uiso 1 1 calc R . . .
C23 C 0.57655(18) 0.30779(19) 0.1794(5) 0.0361(9) Uani 1 1 d . . . .
H23 H 0.5654 0.3454 0.1669 0.043 Uiso 1 1 calc R . . .
C24 C 0.55758(17) 0.21524(19) 0.1186(5) 0.0344(9) Uani 1 1 d . . . .
H24 H 0.5332 0.1879 0.0624 0.041 Uiso 1 1 calc R . . .
C25 C 0.61020(17) 0.19835(19) 0.2161(5) 0.0347(9) Uani 1 1 d . . . .
H25 H 0.6206 0.1605 0.2255 0.042 Uiso 1 1 calc R . . .
C26 C 0.47553(19) 0.3839(2) -0.1622(6) 0.0483(13) Uani 1 1 d . . . .
C32 C 1.0147(2) 0.3834(2) 1.1569(6) 0.0485(12) Uani 1 1 d . . . .
C27 C 0.4879(7) 0.4367(7) -0.2555(18) 0.044(3) Uani 0.5 1 d . P A 1
C28 C 0.5103(6) 0.4902(5) -0.1924(13) 0.057(3) Uani 0.5 1 d . P A 1
H28 H 0.5170 0.4957 -0.0795 0.068 Uiso 0.5 1 calc R P A 1
C29 C 0.5217(6) 0.5323(4) -0.2937(12) 0.055(3) Uani 0.5 1 d . P A 1
H29 H 0.5364 0.5665 -0.2506 0.067 Uiso 0.5 1 calc R P A 1
C30 C 0.4886(9) 0.4755(8) -0.532(2) 0.044(4) Uani 0.5 1 d . P A 1
C31 C 0.4767(5) 0.4306(5) -0.4232(16) 0.041(2) Uani 0.5 1 d . P A 1
H31 H 0.4611 0.3968 -0.4668 0.050 Uiso 0.5 1 calc R P A 1
C33 C 1.0065(5) 0.4347(5) 1.2595(14) 0.045(2) Uani 0.65 1 d . P B 1
C34 C 1.0196(4) 0.4281(4) 1.4241(12) 0.0433(17) Uani 0.65 1 d . P B 1
H34 H 1.0351 0.3941 1.4664 0.052 Uiso 0.65 1 calc R P B 1
C35 C 1.0096(6) 0.4735(5) 1.5335(14) 0.044(3) Uani 0.65 1 d . P B 1
C36 C 0.9766(5) 0.5317(4) 1.2948(10) 0.067(3) Uani 0.65 1 d . P B 1
H36 H 0.9625 0.5657 1.2488 0.080 Uiso 0.65 1 calc R P B 1
C37 C 0.9839(5) 0.4865(4) 1.1967(12) 0.062(2) Uani 0.65 1 d . P B 1
H37 H 0.9734 0.4901 1.0839 0.074 Uiso 0.65 1 calc R P B 1
C27A C 0.4803(5) 0.4201(6) -0.3163(18) 0.032(3) Uani 0.5 1 d . P A 2
C28A C 0.5023(4) 0.4725(5) -0.2860(12) 0.038(2) Uani 0.5 1 d . P A 2
H28A H 0.5137 0.4840 -0.1784 0.045 Uiso 0.5 1 calc R P A 2
C29A C 0.5082(8) 0.5100(7) -0.4175(17) 0.037(3) Uani 0.5 1 d . P A 2
C30A C 0.4680(5) 0.4360(4) -0.6088(11) 0.046(2) Uani 0.5 1 d . P A 2
H30A H 0.4561 0.4233 -0.7150 0.056 Uiso 0.5 1 calc R P A 2
C31A C 0.4622(4) 0.4022(5) -0.4777(11) 0.037(2) Uani 0.5 1 d . P A 2
H31A H 0.4459 0.3663 -0.4956 0.045 Uiso 0.5 1 calc R P A 2
C33A C 1.0129(7) 0.4171(8) 1.318(2) 0.031(3) Uani 0.35 1 d . P B 2
C34A C 1.0303(6) 0.3988(7) 1.4803(16) 0.040(3) Uani 0.35 1 d . P B 2
H34A H 1.0448 0.3624 1.4991 0.048 Uiso 0.35 1 calc R P B 2
C35A C 1.0262(6) 0.4337(5) 1.6089(15) 0.039(3) Uani 0.35 1 d . P B 2
H35A H 1.0347 0.4200 1.7154 0.046 Uiso 0.35 1 calc R P B 2
C36A C 0.9910(10) 0.5082(8) 1.417(2) 0.040(5) Uani 0.35 1 d . P B 2
C37A C 0.9954(6) 0.4707(8) 1.2895(18) 0.040(3) Uani 0.35 1 d . P B 2
H37A H 0.9860 0.4828 1.1817 0.048 Uiso 0.35 1 calc R P B 2

loop_
_atom_site_aniso_label
_atom_site_aniso_U_11
_atom_site_aniso_U_22
_atom_site_aniso_U_33
_atom_site_aniso_U_23
_atom_site_aniso_U_13
_atom_site_aniso_U_12
Zn1 0.0213(2) 0.0646(4) 0.0150(2) -0.0020(2) 0.00176(16) 0.0029(2)
Zn2 0.0225(2) 0.0571(3) 0.0146(2) 0.0027(2) 0.00084(16) -0.00301(19)
O1 0.0242(13) 0.068(2) 0.0182(13) 0.0036(13) 0.0058(10) 0.0001(13)
O2 0.0196(13) 0.080(2) 0.0211(14) 0.0097(14) 0.0038(10) 0.0119(13)
O3 0.0256(13) 0.061(2) 0.0176(13) -0.0060(13) 0.0027(10) -0.0004(12)
O4 0.0210(13) 0.069(2) 0.0231(14) -0.0101(14) 0.0027(10) -0.0092(13)
O5 0.054(2) 0.053(2) 0.065(2) 0.0148(18) -0.0125(17) -0.0096(17)
O6 0.0412(17) 0.066(2) 0.0307(16) 0.0130(15) 0.0046(13) -0.0010(16)
O7 0.0356(16) 0.072(2) 0.0306(16) -0.0134(16) 0.0039(12) 0.0014(16)
O8 0.061(2) 0.053(2) 0.054(2) -0.0137(18) -0.0074(17) 0.0057(17)
N1 0.0187(14) 0.054(2) 0.0148(14) 0.0006(14) 0.0028(11) 0.0065(14)
N2 0.0179(14) 0.0431(19) 0.0208(15) 0.0014(14) 0.0001(11) -0.0048(13)
N4 0.0361(19) 0.038(2) 0.053(2) 0.0019(18) -0.0051(16) 0.0038(16)
N5 0.0365(19) 0.044(2) 0.048(2) -0.0017(18) -0.0054(16) 0.0007(16)
C1 0.0226(17) 0.050(3) 0.0196(18) -0.0004(17) 0.0024(14) -0.0035(16)
C2 0.0248(18) 0.041(2) 0.0185(18) 0.0030(16) 0.0030(14) 0.0017(15)
C3 0.0258(18) 0.058(3) 0.0172(18) 0.0070(18) -0.0008(14) -0.0002(17)
C4 0.0262(18) 0.059(3) 0.0147(17) 0.0032(17) -0.0018(14) -0.0008(17)
C5 0.0225(17) 0.038(2) 0.0186(17) 0.0008(16) -0.0006(13) -0.0009(15)
C6 0.0224(17) 0.039(2) 0.0164(17) 0.0010(15) -0.0001(13) -0.0003(15)
C7 0.0214(17) 0.050(3) 0.0215(19) 0.0002(17) -0.0012(14) 0.0032(16)
C8 0.0254(18) 0.053(3) 0.0178(18) -0.0079(17) -0.0048(14) 0.0020(17)
C9 0.0281(19) 0.057(3) 0.0145(17) -0.0047(17) 0.0025(14) -0.0019(17)
C10 0.0258(18) 0.038(2) 0.0196(18) -0.0024(16) 0.0031(14) -0.0026(15)
C11 0.0257(18) 0.043(2) 0.0185(18) -0.0009(16) -0.0004(14) -0.0038(16)
C12 0.0237(17) 0.046(2) 0.0176(18) -0.0064(16) 0.0018(13) 0.0025(16)
C13 0.029(2) 0.038(2) 0.037(2) -0.0013(19) -0.0027(16) 0.0085(17)
C14 0.0225(18) 0.045(3) 0.029(2) -0.0010(18) -0.0039(15) 0.0119(16)
C15 0.0204(16) 0.040(2) 0.0203(18) 0.0024(16) 0.0072(13) 0.0034(15)
C16 0.0273(19) 0.043(2) 0.033(2) 0.0050(18) 0.0014(16) 0.0039(17)
C17 0.0232(18) 0.043(2) 0.032(2) 0.0103(18) 0.0002(15) 0.0068(16)
C18 0.0209(17) 0.043(2) 0.0220(18) 0.0033(16) 0.0050(14) 0.0016(15)
C19 0.0235(17) 0.035(2) 0.0219(17) -0.0020(17) 0.0052(13) 0.0003(15)
C20 0.0229(17) 0.042(2) 0.0205(18) 0.0014(16) 0.0046(14) 0.0013(15)
C21 0.0253(17) 0.041(2) 0.0136(16) -0.0011(16) 0.0044(13) 0.0001(15)
C22 0.0238(18) 0.037(2) 0.036(2) -0.0042(18) -0.0037(15) -0.0056(16)
C23 0.031(2) 0.042(2) 0.033(2) 0.0064(19) -0.0057(16) -0.0048(17)
C24 0.0249(18) 0.052(3) 0.026(2) -0.0097(18) 0.0011(15) -0.0075(17)
C25 0.0264(19) 0.040(2) 0.037(2) -0.0060(19) 0.0002(16) -0.0041(16)
C26 0.029(2) 0.063(3) 0.053(3) 0.031(3) 0.003(2) 0.003(2)
C32 0.033(2) 0.059(3) 0.054(3) -0.022(3) 0.007(2) 0.002(2)
C27 0.068(8) 0.043(10) 0.023(8) 0.007(6) 0.007(6) 0.004(7)
C28 0.104(9) 0.042(6) 0.023(5) 0.000(5) 0.002(5) -0.009(6)
C29 0.102(9) 0.034(5) 0.027(5) 0.006(5) -0.005(5) -0.014(5)
C30 0.061(7) 0.045(9) 0.028(9) 0.013(6) 0.007(6) -0.003(6)
C31 0.057(6) 0.033(6) 0.032(6) -0.007(5) -0.005(5) -0.002(5)
C33 0.058(5) 0.051(8) 0.026(6) 0.004(5) 0.001(4) 0.003(5)
C34 0.062(5) 0.037(5) 0.029(5) 0.001(4) 0.000(4) 0.003(4)
C35 0.065(5) 0.034(7) 0.030(6) -0.003(5) -0.008(4) -0.006(5)
C36 0.113(8) 0.045(5) 0.038(5) 0.004(4) -0.008(5) 0.013(5)
C37 0.095(7) 0.052(5) 0.035(5) -0.008(4) -0.004(4) 0.017(5)
C27A 0.032(4) 0.037(7) 0.026(8) 0.003(6) -0.004(5) -0.004(4)
C28A 0.051(5) 0.035(6) 0.026(5) -0.006(5) 0.000(4) -0.010(4)
C29A 0.048(6) 0.036(9) 0.025(9) 0.001(6) -0.004(6) -0.006(5)
C30A 0.065(6) 0.039(5) 0.029(5) -0.002(4) -0.016(4) -0.014(4)
C31A 0.049(5) 0.035(5) 0.026(5) 0.005(4) -0.003(4) -0.011(4)
C33A 0.041(7) 0.041(10) 0.010(9) 0.009(7) 0.000(6) -0.001(6)
C34A 0.054(8) 0.037(8) 0.027(7) 0.011(6) -0.002(5) 0.006(6)
C35A 0.066(8) 0.025(6) 0.024(6) -0.001(6) 0.005(5) 0.009(6)
C36A 0.062(9) 0.026(11) 0.026(12) -0.007(7) -0.020(8) -0.003(8)
C37A 0.048(8) 0.052(10) 0.019(7) 0.003(7) -0.007(5) 0.014(7)

loop_
_atom_type_symbol
_atom_type_description
_atom_type_scat_dispersion_real
_atom_type_scat_dispersion_imag
_atom_type_scat_source
C C 0.0033 0.0016 'International Tables Vol C Tables 4.2.6.8 and 6.1.1.4'
H H 0.0000 0.0000 'International Tables Vol C Tables 4.2.6.8 and 6.1.1.4'
N N 0.0061 0.0033 'International Tables Vol C Tables 4.2.6.8 and 6.1.1.4'
O O 0.0106 0.0060 'International Tables Vol C Tables 4.2.6.8 and 6.1.1.4'
Zn Zn 0.2839 1.4301 'International Tables Vol C Tables 4.2.6.8 and 6.1.1.4'

loop_
_geom_angle_atom_site_label_1
_geom_angle_atom_site_label_2
_geom_angle_atom_site_label_3
_geom_angle
_geom_angle_site_symmetry_1
_geom_angle_site_symmetry_3
O1 Zn1 O2 108.33(12) 4_565 .
O1 Zn1 O7 107.44(13) 4_565 .
O1 Zn1 N1 118.76(11) 4_565 .
O7 Zn1 O2 96.38(13) . .
O7 Zn1 N1 122.02(12) . .
N1 Zn1 O2 100.12(13) . .
O3 Zn2 O4 108.34(12) 4_465 1_454
O3 Zn2 O6 108.46(13) 4_465 .
O3 Zn2 N2 118.25(12) 4_465 .
O6 Zn2 O4 95.98(13) . 1_454
O6 Zn2 N2 121.31(13) . .
N2 Zn2 O4 100.76(13) . 1_454
C1 O1 Zn1 125.5(2) . 4_566
C1 O2 Zn1 132.9(3) . .
C12 O3 Zn2 126.6(2) . 4_666
C12 O4 Zn2 133.9(3) . 1_656
C26 O6 Zn2 105.4(3) . .
C32 O7 Zn1 104.5(3) . .
C13 N1 Zn1 120.4(3) . .
C17 N1 Zn1 121.3(3) . .
C17 N1 C13 118.1(3) . .
C23 N2 Zn2 121.3(3) . .
C24 N2 Zn2 120.9(2) . .
C24 N2 C23 117.5(3) . .
N5 N4 H4 125.3 . .
N5 N4 C18 109.4(4) . .
C18 N4 H4 125.3 . .
N4 N5 C20 108.4(3) . .
O1 C1 C2 115.4(3) . .
O2 C1 O1 124.9(3) . .
O2 C1 C2 119.7(3) . .
C3 C2 C1 119.0(3) . .
C7 C2 C1 120.8(3) . .
C7 C2 C3 120.1(3) . .
C2 C3 H3 119.8 . .
C4 C3 C2 120.5(3) . .
C4 C3 H3 119.8 . .
C3 C4 H4A 119.8 . .
C3 C4 C5 120.5(3) . .
C5 C4 H4A 119.8 . .
C4 C5 C6 119.3(3) . .
C4 C5 C11 121.8(3) . .
C6 C5 C11 118.9(3) . .
C5 C6 C7 118.9(3) . .
C5 C6 C8 119.2(3) . .
C8 C6 C7 121.8(3) . .
C2 C7 C6 120.4(3) . .
C2 C7 H7 119.8 . .
C6 C7 H7 119.8 . .
C6 C8 H8 119.9 . .
C9 C8 C6 120.2(3) . .
C9 C8 H8 119.9 . .
C8 C9 H9 119.5 . .
C8 C9 C10 121.1(3) . .
C10 C9 H9 119.5 . .
C9 C10 C12 119.1(3) . .
C11 C10 C9 119.7(3) . .
C11 C10 C12 121.1(3) . .
C5 C11 H11 119.7 . .
C10 C11 C5 120.5(3) . .
C10 C11 H11 119.7 . .
O3 C12 O4 123.7(3) . .
O3 C12 C10 116.2(3) . .
O4 C12 C10 120.1(3) . .
N1 C13 H13 118.9 . .
N1 C13 C14 122.3(4) . .
C14 C13 H13 118.9 . .
C13 C14 H14 120.0 . .
C13 C14 C15 120.0(4) . .
C15 C14 H14 120.0 . .
C14 C15 C16 117.8(4) . .
C14 C15 C18 120.3(3) . .
C16 C15 C18 121.9(4) . .
C15 C16 H16 120.4 . .
C15 C16 C17 119.2(4) . .
C17 C16 H16 120.4 . .
N1 C17 C16 122.7(4) . .
N1 C17 H17 118.6 . .
C16 C17 H17 118.6 . .
N4 C18 C15 123.0(4) . .
N4 C18 C19 109.2(3) . .
C19 C18 C15 127.7(4) . .
C18 C19 H19 128.0 . .
C18 C19 C20 104.0(3) . .
C20 C19 H19 128.0 . .
N5 C20 C19 109.0(3) . .
N5 C20 C21 122.3(4) . .
C19 C20 C21 128.6(4) . .
C22 C21 C20 120.5(3) . .
C22 C21 C25 117.5(3) . .
C25 C21 C20 122.0(4) . .
C21 C22 H22 120.0 . .
C23 C22 C21 120.1(4) . .
C23 C22 H22 120.0 . .
N2 C23 C22 122.5(4) . .
N2 C23 H23 118.7 . .
C22 C23 H23 118.7 . .
N2 C24 H24 118.3 . .
N2 C24 C25 123.4(4) . .
C25 C24 H24 118.3 . .
C21 C25 H25 120.5 . .
C24 C25 C21 119.0(4) . .
C24 C25 H25 120.5 . .
O5 C26 O6 123.3(4) . .
O5 C26 C27 106.1(7) . .
O5 C26 C27A 130.1(7) . .
O6 C26 C27 130.5(7) . .
O6 C26 C27A 106.5(6) . .
O7 C32 C33 125.4(6) . .
O7 C32 C33A 101.7(8) . .
O8 C32 O7 122.7(4) . .
O8 C32 C33 111.8(6) . .
O8 C32 C33A 135.5(8) . .
C28 C27 C26 128.9(11) . .
C31 C27 C26 113.2(12) . .
C31 C27 C28 117.8(12) . .
C27 C28 H28 119.4 . .
C29 C28 C27 121.3(11) . .
C29 C28 H28 119.4 . .
C28 C29 H29 120.0 . .
C28 C29 C30 120.0(11) . 3_664
C30 C29 H29 120.0 3_664 .
C29 C30 C31 120.3(15) 3_664 .
C30 C30 C29 120.8(15) 3_664 3_664
C30 C30 C31 118.9(18) 3_664 .
C27 C31 C30 121.2(13) . .
C27 C31 H31 119.4 . .
C30 C31 H31 119.4 . .
C34 C33 C32 115.9(10) . .
C34 C33 C37 119.4(11) . .
C37 C33 C32 124.6(8) . .
C33 C34 H34 119.8 . .
C33 C34 C35 120.4(10) . .
C35 C34 H34 119.8 . .
C35 C35 C34 119.1(13) 3_768 .
C36 C35 C34 121.9(10) 3_768 .
C36 C35 C35 118.8(12) 3_768 3_768
C35 C36 H36 120.2 3_768 .
C37 C36 C35 119.6(9) . 3_768
C37 C36 H36 120.2 . .
C33 C37 H37 118.8 . .
C36 C37 C33 122.5(9) . .
C36 C37 H37 118.8 . .
C28A C27A C26 115.0(11) . .
C28A C27A C31A 120.6(12) . .
C31A C27A C26 124.3(10) . .
C27A C28A H28A 119.8 . .
C27A C28A C29A 120.4(11) . .
C29A C28A H28A 119.8 . .
C28A C29A C29A 118.1(17) . 3_664
C30A C29A C28A 122.0(12) 3_664 .
C30A C29A C29A 119.8(15) 3_664 3_664
C29A C30A H30A 120.3 3_664 .
C31A C30A C29A 119.5(10) . 3_664
C31A C30A H30A 120.3 . .
C27A C31A H31A 119.2 . .
C30A C31A C27A 121.5(10) . .
C30A C31A H31A 119.2 . .
C34A C33A C32 127.8(14) . .
C37A C33A C32 112.1(13) . .
C37A C33A C34A 119.9(15) . .
C33A C34A H34A 119.7 . .
C35A C34A C33A 120.7(14) . .
C35A C34A H34A 119.7 . .
C34A C35A H35A 119.5 . .
C34A C35A C36A 120.9(13) . 3_768
C36A C35A H35A 119.5 3_768 .
C36A C36A C35A 116.2(19) 3_768 3_768
C37A C36A C35A 123.2(17) . 3_768
C37A C36A C36A 120(2) . 3_768
C33A C37A C36A 121.6(15) . .
C33A C37A H37A 119.2 . .
C36A C37A H37A 119.2 . .

loop_
_geom_bond_atom_site_label_1
_geom_bond_atom_site_label_2
_geom_bond_distance
_geom_bond_site_symmetry_2
Zn1 O1 1.952(3) 4_565
Zn1 O2 2.019(3) .
Zn1 O7 1.961(3) .
Zn1 N1 2.010(3) .
Zn2 O3 1.954(3) 4_465
Zn2 O4 2.027(3) 1_454
Zn2 O6 1.954(3) .
Zn2 N2 2.001(3) .
O1 Zn1 1.952(3) 4_566
O1 C1 1.265(4) .
O2 C1 1.258(4) .
O3 Zn2 1.954(3) 4_666
O3 C12 1.258(4) .
O4 Zn2 2.027(3) 1_656
O4 C12 1.260(4) .
O5 C26 1.241(6) .
O6 C26 1.264(6) .
O7 C32 1.273(6) .
O8 C32 1.226(6) .
N1 C13 1.349(5) .
N1 C17 1.336(5) .
N2 C23 1.342(5) .
N2 C24 1.334(5) .
N4 H4 0.8600 .
N4 N5 1.331(5) .
N4 C18 1.334(5) .
N5 C20 1.350(5) .
C1 C2 1.506(5) .
C2 C3 1.428(5) .
C2 C7 1.359(5) .
C3 H3 0.9300 .
C3 C4 1.355(5) .
C4 H4A 0.9300 .
C4 C5 1.413(5) .
C5 C6 1.416(5) .
C5 C11 1.419(5) .
C6 C7 1.425(5) .
C6 C8 1.422(5) .
C7 H7 0.9300 .
C8 H8 0.9300 .
C8 C9 1.353(5) .
C9 H9 0.9300 .
C9 C10 1.419(5) .
C10 C11 1.373(5) .
C10 C12 1.498(5) .
C11 H11 0.9300 .
C13 H13 0.9300 .
C13 C14 1.379(5) .
C14 H14 0.9300 .
C14 C15 1.385(6) .
C15 C16 1.389(5) .
C15 C18 1.466(5) .
C16 H16 0.9300 .
C16 C17 1.391(5) .
C17 H17 0.9300 .
C18 C19 1.394(5) .
C19 H19 0.9300 .
C19 C20 1.397(5) .
C20 C21 1.461(5) .
C21 C22 1.384(6) .
C21 C25 1.390(5) .
C22 H22 0.9300 .
C22 C23 1.377(5) .
C23 H23 0.9300 .
C24 H24 0.9300 .
C24 C25 1.384(5) .
C25 H25 0.9300 .
C26 C27 1.515(16) .
C26 C27A 1.544(15) .
C32 C33 1.508(13) .
C32 C33A 1.553(19) .
C27 C28 1.438(18) .
C27 C31 1.376(14) .
C28 H28 0.9300 .
C28 C29 1.345(14) .
C29 H29 0.9300 .
C29 C30 1.430(19) 3_664
C30 C29 1.430(19) 3_664
C30 C30 1.35(4) 3_664
C30 C31 1.440(17) .
C31 H31 0.9300 .
C33 C34 1.355(11) .
C33 C37 1.404(14) .
C34 H34 0.9300 .
C34 C35 1.437(13) .
C35 C35 1.42(2) 3_768
C35 C36 1.410(13) 3_768
C36 C35 1.410(13) 3_768
C36 H36 0.9300 .
C36 C37 1.365(12) .
C37 H37 0.9300 .
C27A C28A 1.352(16) .
C27A C31A 1.402(15) .
C28A H28A 0.9300 .
C28A C29A 1.418(17) .
C29A C29A 1.44(3) 3_664
C29A C30A 1.395(19) 3_664
C30A C29A 1.395(19) 3_664
C30A H30A 0.9300 .
C30A C31A 1.362(13) .
C31A H31A 0.9300 .
C33A C34A 1.407(19) .
C33A C37A 1.35(2) .
C34A H34A 0.9300 .
C34A C35A 1.354(18) .
C35A H35A 0.9300 .
C35A C36A 1.44(2) 3_768
C36A C35A 1.44(2) 3_768
C36A C36A 1.43(4) 3_768
C36A C37A 1.39(2) .
C37A H37A 0.9300 .

loop_
_geom_torsion_atom_site_label_1
_geom_torsion_atom_site_label_2
_geom_torsion_atom_site_label_3
_geom_torsion_atom_site_label_4
_geom_torsion
_geom_torsion_site_symmetry_1
_geom_torsion_site_symmetry_4
Zn1 O1 C1 O2 -4.6(6) 4_566 .
Zn1 O1 C1 C2 175.8(3) 4_566 .
Zn1 O2 C1 O1 107.8(4) . .
Zn1 O2 C1 C2 -72.5(5) . .
Zn1 O7 C32 O8 -4.7(6) . .
Zn1 O7 C32 C33 177.0(6) . .
Zn1 O7 C32 C33A 171.9(6) . .
Zn1 N1 C13 C14 173.3(3) . .
Zn1 N1 C17 C16 -172.4(3) . .
Zn2 O3 C12 O4 -6.1(6) 4_666 .
Zn2 O3 C12 C10 175.3(3) 4_666 .
Zn2 O4 C12 O3 110.2(4) 1_656 .
Zn2 O4 C12 C10 -71.2(5) 1_656 .
Zn2 O6 C26 O5 -6.0(6) . .
Zn2 O6 C26 C27 175.4(8) . .
Zn2 O6 C26 C27A 171.2(5) . .
Zn2 N2 C23 C22 172.9(3) . .
Zn2 N2 C24 C25 -172.4(3) . .
O1 C1 C2 C3 -14.4(6) . .
O1 C1 C2 C7 170.6(4) . .
O2 C1 C2 C3 165.9(4) . .
O2 C1 C2 C7 -9.1(6) . .
O5 C26 C27 C28 -4.9(16) . .
O5 C26 C27 C31 173.7(10) . .
O5 C26 C27A C28A -6.1(13) . .
O5 C26 C27A C31A 175.4(8) . .
O6 C26 C27 C28 173.8(10) . .
O6 C26 C27 C31 -7.6(16) . .
O6 C26 C27A C28A 176.9(8) . .
O6 C26 C27A C31A -1.6(12) . .
O7 C32 C33 C34 -7.0(12) . .
O7 C32 C33 C37 176.4(8) . .
O7 C32 C33A C34A -2.4(16) . .
O7 C32 C33A C37A 173.6(11) . .
O8 C32 C33 C34 174.5(7) . .
O8 C32 C33 C37 -2.1(12) . .
O8 C32 C33A C34A 173.5(11) . .
O8 C32 C33A C37A -10.5(18) . .
N1 C13 C14 C15 -0.6(6) . .
N2 C24 C25 C21 -0.5(6) . .
N4 N5 C20 C19 0.1(5) . .
N4 N5 C20 C21 -177.5(4) . .
N4 C18 C19 C20 -0.4(4) . .
N5 N4 C18 C15 -177.6(4) . .
N5 N4 C18 C19 0.5(5) . .
N5 C20 C21 C22 175.4(4) . .
N5 C20 C21 C25 -3.8(6) . .
C1 C2 C3 C4 -170.1(4) . .
C1 C2 C7 C6 171.2(4) . .
C2 C3 C4 C5 -0.2(7) . .
C3 C2 C7 C6 -3.7(6) . .
C3 C4 C5 C6 -5.6(6) . .
C3 C4 C5 C11 170.9(4) . .
C4 C5 C6 C7 6.7(6) . .
C4 C5 C6 C8 -177.3(4) . .
C4 C5 C11 C10 -177.7(4) . .
C5 C6 C7 C2 -2.0(6) . .
C5 C6 C8 C9 -5.7(6) . .
C6 C5 C11 C10 -1.2(6) . .
C6 C8 C9 C10 0.2(7) . .
C7 C2 C3 C4 4.9(7) . .
C7 C6 C8 C9 170.3(4) . .
C8 C6 C7 C2 -178.0(4) . .
C8 C9 C10 C11 4.8(7) . .
C8 C9 C10 C12 -170.8(4) . .
C9 C10 C11 C5 -4.3(6) . .
C9 C10 C12 O3 -16.0(6) . .
C9 C10 C12 O4 165.3(4) . .
C11 C5 C6 C7 -170.0(4) . .
C11 C5 C6 C8 6.1(6) . .
C11 C10 C12 O3 168.5(4) . .
C11 C10 C12 O4 -10.2(6) . .
C12 C10 C11 C5 171.2(4) . .
C13 N1 C17 C16 1.8(6) . .
C13 C14 C15 C16 1.4(6) . .
C13 C14 C15 C18 -177.2(4) . .
C14 C15 C16 C17 -0.7(6) . .
C14 C15 C18 N4 174.3(4) . .
C14 C15 C18 C19 -3.4(6) . .
C15 C16 C17 N1 -0.9(6) . .
C15 C18 C19 C20 177.6(4) . .
C16 C15 C18 N4 -4.2(6) . .
C16 C15 C18 C19 178.1(4) . .
C17 N1 C13 C14 -1.0(6) . .
C18 N4 N5 C20 -0.3(5) . .
C18 C15 C16 C17 177.9(4) . .
C18 C19 C20 N5 0.2(4) . .
C18 C19 C20 C21 177.6(4) . .
C19 C20 C21 C22 -1.6(6) . .
C19 C20 C21 C25 179.1(4) . .
C20 C21 C22 C23 -177.4(4) . .
C20 C21 C25 C24 177.9(4) . .
C21 C22 C23 N2 -0.6(6) . .
C22 C21 C25 C24 -1.4(6) . .
C23 N2 C24 C25 1.8(6) . .
C24 N2 C23 C22 -1.2(6) . .
C25 C21 C22 C23 1.9(6) . .
C26 C27 C28 C29 176.6(12) . .
C26 C27 C31 C30 -177.0(12) . .
C26 C27A C28A C29A -179.3(11) . .
C26 C27A C31A C30A -179.5(9) . .
C32 C33 C34 C35 -176.0(8) . .
C32 C33 C37 C36 179.2(9) . .
C32 C33A C34A C35A 179.7(12) . .
C32 C33A C37A C36A -179.6(14) . .
C27 C26 C27A C28A 4.6(16) . .
C27 C26 C27A C31A -174(3) . .
C27 C28 C29 C30 0(2) . 3_664
C28 C27 C31 C30 2(2) . .
C29 C30 C31 C27 178.2(14) 3_664 .
C30 C30 C31 C27 0(3) 3_664 .
C31 C27 C28 C29 -2(2) . .
C33 C32 C33A C34A -172(3) . .
C33 C32 C33A C37A 3.8(14) . .
C33 C34 C35 C35 -4.9(19) . 3_768
C33 C34 C35 C36 -179.1(10) . 3_768
C34 C33 C37 C36 2.7(16) . .
C35 C36 C37 C33 -1.8(17) 3_768 .
C37 C33 C34 C35 0.8(15) . .
C27A C26 C27 C28 -176(3) . .
C27A C26 C27 C31 2.3(13) . .
C27A C28A C29A C29A -2(3) . 3_664
C27A C28A C29A C30A -178.5(13) . 3_664
C28A C27A C31A C30A 2.1(17) . .
C29A C30A C31A C27A -0.6(17) 3_664 .
C31A C27A C28A C29A -0.8(18) . .
C33A C32 C33 C34 5.3(15) . .
C33A C32 C33 C37 -171(3) . .
C33A C34A C35A C36A -5(2) . 3_768
C34A C33A C37A C36A -3(2) . .
C35A C36A C37A C33A 178.6(16) 3_768 .
C36A C36A C37A C33A 4(4) 3_768 .
C37A C33A C34A C35A 4(2) . .
